data_4117052
loop_
_publ_author_name
'F. Albert Cotton'
'Lee M. Daniels'
'Glenn T. Jordan'
'Carlos A. Murillo'

_publ_section_title
;
 Symmetrical and Unsymmetrical Compounds Having a Linear Co36+ Chain
 Ligated by a Spiral Set of Dipyridyl Anions
;
_journal_name_full 'Journal of the American Chemical Society'
_journal_page_first 10377
_journal_page_last 10381
_journal_paper_doi 10.1021/ja971997h
_journal_volume 119
_journal_year 1997
_chemical_compound_source synthesis
_chemical_formula_moiety 'C40 H32 Cl2 Co3 N12, C20 H16 Co N6'
_chemical_formula_sum 'C60 H48 Cl2 Co4 N18'
_chemical_formula_weight 1327.8
_space_group_IT_number 85
_symmetry_cell_setting tetragonal
_symmetry_space_group_name_Hall '-P 4a'
_symmetry_space_group_name_H-M 'P 4/n :2'
_atom_sites_solution_hydrogens geom
_atom_sites_solution_primary direct
_atom_sites_solution_secondary difmap
_audit_creation_method SHELXL
_cell_angle_alpha 90.00
_cell_angle_beta 90.00
_cell_angle_gamma 90.00
_cell_formula_units_Z 2
_cell_length_a 13.803(8)
_cell_length_b 13.803(2)
_cell_length_c 14.9460(3)
_cell_measurement_reflns_used 250
_cell_measurement_temperature 213(2)
_cell_measurement_theta_max 41.6
_cell_measurement_theta_min 18.1
_cell_volume 2847.6(17)
_computing_cell_refinement MADNES
_computing_data_collection MADNES
_computing_data_reduction PROCOR
_computing_molecular_graphics 'SHELXTL V5 (Siemens, 1993)'
_computing_structure_refinement 'SHELXL-93 (Sheldrick, 1993)'
_computing_structure_solution 'SHELXS-86 (Sheldrick, 1990)'
_diffrn_ambient_temperature 213(2)
_diffrn_measurement_device 'Nonius FAST'
_diffrn_measurement_method 'area detector'
_diffrn_radiation_monochromator graphite
_diffrn_radiation_source 'fine-focus sealed tube'
_diffrn_radiation_type MoK\a
_diffrn_radiation_wavelength 0.71073
_diffrn_reflns_av_R_equivalents 0.0802
_diffrn_reflns_av_sigmaI/netI 0.0410
_diffrn_reflns_limit_h_max 16
_diffrn_reflns_limit_h_min -11
_diffrn_reflns_limit_k_max 16
_diffrn_reflns_limit_k_min -16
_diffrn_reflns_limit_l_max 17
_diffrn_reflns_limit_l_min -17
_diffrn_reflns_number 16847
_diffrn_reflns_theta_max 25.07
_diffrn_reflns_theta_min 2.49
_diffrn_standards_number 0
_exptl_absorpt_coefficient_mu 1.297
_exptl_absorpt_correction_type none
_exptl_crystal_colour 'dark green-brown'
_exptl_crystal_density_diffrn 1.551
_exptl_crystal_description 'large sphere'
_exptl_crystal_F_000 1352
_exptl_crystal_size_max 0.2
_exptl_crystal_size_mid 0.2
_exptl_crystal_size_min 0.1
_refine_diff_density_max 0.724
_refine_diff_density_min -0.365
_refine_diff_density_rms 0.068
_refine_ls_extinction_method none
_refine_ls_goodness_of_fit_all 1.112
_refine_ls_goodness_of_fit_obs 1.128
_refine_ls_hydrogen_treatment refall
_refine_ls_matrix_type full
_refine_ls_number_parameters 242
_refine_ls_number_reflns 2531
_refine_ls_number_restraints 0
_refine_ls_restrained_S_all 1.115
_refine_ls_restrained_S_obs 1.128
_refine_ls_R_factor_all 0.0503
_refine_ls_R_factor_obs 0.0393
_refine_ls_shift/esd_max 0.001
_refine_ls_shift/esd_mean 0.000
_refine_ls_structure_factor_coef Fsqd
_refine_ls_weighting_details 'w=1/[\s^2^(Fo^2^)+(0.0346P)^2^+4.2324P] where P=(Fo^2^+2Fc^2^)/3'
_refine_ls_weighting_scheme calc
_refine_ls_wR_factor_all 0.0993
_refine_ls_wR_factor_obs 0.0908
_reflns_number_observed 2111
_reflns_number_total 2532
_reflns_observed_criterion >2sigma(I)
_cod_data_source_file ja971997h_2.cif
_cod_data_source_block cmpd_2
_cod_depositor_comments
;
The following automatic conversions were performed:

'_refine_ls_weighting_scheme' value 'calc
w=1/[\s^2^(Fo^2^)+(0.0346P)^2^+4.2324P] where P=(Fo^2^+2Fc^2^)/3' was
changed to 'calc'. New tag '_refine_ls_weighting_details' was
created. The value of the new tag was set to
'w=1/[\s^2^(Fo^2^)+(0.0346P)^2^+4.2324P] where P=(Fo^2^+2Fc^2^)/3'.

Automatic conversion script
Id: cif_fix_values 3143 2015-03-26 13:38:13Z robertas 
;
_cod_original_cell_volume 2848(2)
_cod_original_sg_symbol_H-M 'P 4/n'
_cod_database_code 4117052

loop_
_symmetry_equiv_pos_as_xyz
'x, y, z'
'-x+1/2, -y+1/2, z'
'-y+1/2, x, z'
'y, -x+1/2, z'
'-x, -y, -z'
'x-1/2, y-1/2, -z'
'y-1/2, -x, -z'
'-y, x-1/2, -z'

loop_
_atom_site_aniso_label
_atom_site_aniso_U_11
_atom_site_aniso_U_22
_atom_site_aniso_U_33
_atom_site_aniso_U_23
_atom_site_aniso_U_13
_atom_site_aniso_U_12
Co1 0.0279(3) 0.0279(3) 0.0242(4) 0.000 0.000 0.000
Co2 0.0192(3) 0.0192(3) 0.0157(4) 0.000 0.000 0.000
Co3 0.0208(3) 0.0208(3) 0.0159(4) 0.000 0.000 0.000
Cl1 0.0395(5) 0.0395(5) 0.0181(7) 0.000 0.000 0.000
Cl2 0.0325(5) 0.0325(5) 0.0187(7) 0.000 0.000 0.000
N1 0.0294(14) 0.0309(14) 0.0216(12) 0.0017(11) -0.0015(10) 0.0005(12)
N2 0.0251(13) 0.0215(12) 0.0201(12) 0.0016(9) -0.0029(10) 0.0005(10)
N3 0.0240(13) 0.0248(13) 0.0198(12) 0.0004(9) -0.0017(9) -0.0001(10)
C1 0.039(2) 0.044(2) 0.026(2) 0.0022(15) -0.0062(14) 0.008(2)
C2 0.052(2) 0.044(2) 0.035(2) 0.011(2) -0.007(2) 0.019(2)
C3 0.046(2) 0.033(2) 0.036(2) 0.0064(15) 0.002(2) 0.009(2)
C4 0.038(2) 0.026(2) 0.027(2) 0.0019(13) 0.0028(13) 0.0010(14)
C5 0.0227(14) 0.0266(15) 0.0211(14) 0.0043(12) 0.0008(11) -0.0009(12)
C6 0.026(2) 0.0228(15) 0.0222(15) -0.0001(11) -0.0015(11) 0.0012(12)
C7 0.038(2) 0.029(2) 0.040(2) 0.0109(15) -0.0066(15) -0.0090(15)
C8 0.038(2) 0.032(2) 0.053(2) 0.001(2) -0.010(2) -0.012(2)
C9 0.032(2) 0.043(2) 0.036(2) -0.0036(15) -0.0132(15) -0.007(2)
C10 0.030(2) 0.035(2) 0.024(2) -0.0010(13) -0.0047(13) -0.0012(14)
Co4 0.0390(3) 0.0390(3) 0.0196(4) 0.000 0.000 0.000
N4 0.0339(15) 0.0345(15) 0.0261(14) -0.0017(11) 0.0037(11) 0.0029(12)
N5 0.030(2) 0.043(2) 0.030(2) 0.000 0.000 0.003(2)
C11 0.042(2) 0.043(2) 0.033(2) -0.002(2) 0.006(2) 0.005(2)
C12 0.029(2) 0.049(2) 0.057(2) -0.006(2) 0.007(2) 0.005(2)
C13 0.035(2) 0.040(2) 0.050(2) -0.007(2) -0.011(2) 0.004(2)
C14 0.040(2) 0.043(2) 0.029(2) -0.0050(15) -0.0059(15) 0.005(2)
C15 0.036(2) 0.030(2) 0.025(2) -0.0015(12) -0.0019(13) 0.0029(14)

loop_
_atom_site_label
_atom_site_type_symbol
_atom_site_fract_x
_atom_site_fract_y
_atom_site_fract_z
_atom_site_U_iso_or_equiv
_atom_site_thermal_displace_type
_atom_site_occupancy
_atom_site_calc_flag
_atom_site_refinement_flags
Co1 Co 0.2500 0.2500 0.98413(5) 0.0267(2) Uani 1 d S
Co2 Co 0.2500 0.2500 0.81961(5) 0.0180(2) Uani 1 d S
Co3 Co 0.2500 0.2500 0.66673(5) 0.0192(2) Uani 1 d S
Cl1 Cl 0.2500 0.2500 1.14159(9) 0.0324(4) Uani 1 d S
Cl2 Cl 0.2500 0.2500 0.50706(9) 0.0279(3) Uani 1 d S
N1 N 0.2758(2) 0.1003(2) 0.9610(2) 0.0273(6) Uani 1 d .
N2 N 0.2150(2) 0.1163(2) 0.81849(15) 0.0223(5) Uani 1 d .
N3 N 0.1569(2) 0.1428(2) 0.67616(15) 0.0229(5) Uani 1 d .
C1 C 0.3209(3) 0.0472(3) 1.0245(2) 0.0362(8) Uani 1 d .
H1 H 0.3361(26) 0.0810(25) 1.0774(23) 0.038(10) Uiso 1 d .
C2 C 0.3399(3) -0.0498(3) 1.0154(2) 0.0439(9) Uani 1 d .
H2 H 0.3712(27) -0.0850(28) 1.0605(25) 0.048(11) Uiso 1 d .
C3 C 0.3139(3) -0.0953(3) 0.9366(2) 0.0383(8) Uani 1 d .
H3 H 0.3318(25) -0.1613(27) 0.9276(22) 0.039(10) Uiso 1 d .
C4 C 0.2702(2) -0.0433(2) 0.8698(2) 0.0301(7) Uani 1 d .
H4 H 0.2575(23) -0.0714(24) 0.8148(21) 0.029(9) Uiso 1 d .
C5 C 0.2510(2) 0.0563(2) 0.8829(2) 0.0235(6) Uani 1 d .
C6 C 0.1553(2) 0.0865(2) 0.7510(2) 0.0236(6) Uani 1 d .
C7 C 0.0889(3) 0.0091(2) 0.7564(2) 0.0359(8) Uani 1 d .
H7 H 0.0894(25) -0.0261(26) 0.8073(23) 0.038(10) Uiso 1 d .
C8 C 0.0238(3) -0.0070(3) 0.6895(3) 0.0410(9) Uani 1 d .
H8 H -0.0192(31) -0.0566(31) 0.6990(27) 0.059(12) Uiso 1 d .
C9 C 0.0233(2) 0.0532(3) 0.6157(2) 0.0369(8) Uani 1 d .
H9 H -0.0201(26) 0.0450(25) 0.5710(23) 0.039(10) Uiso 1 d .
C10 C 0.0899(2) 0.1261(2) 0.6115(2) 0.0297(7) Uani 1 d .
H10 H 0.0938(23) 0.1680(24) 0.5631(22) 0.029(8) Uiso 1 d .
Co4 Co 0.7500 0.2500 0.5000 0.0325(2) Uani 1 d S
N4 N 0.6457(2) 0.2425(2) 0.4100(2) 0.0315(6) Uani 1 d .
N5 N 0.7500 0.2500 0.2802(3) 0.0342(9) Uani 1 d S
C11 C 0.5525(3) 0.2358(3) 0.4391(2) 0.0395(8) Uani 1 d .
H11 H 0.5489(23) 0.2344(23) 0.5008(23) 0.029(9) Uiso 1 d .
C12 C 0.4737(3) 0.2311(3) 0.3849(3) 0.0449(9) Uani 1 d .
H12 H 0.4148(31) 0.2240(28) 0.4074(24) 0.047(11) Uiso 1 d .
C13 C 0.4895(3) 0.2327(3) 0.2930(3) 0.0414(8) Uani 1 d .
H13 H 0.4376(28) 0.2260(26) 0.2541(23) 0.040(10) Uiso 1 d .
C14 C 0.5813(3) 0.2389(3) 0.2617(2) 0.0373(8) Uani 1 d .
H14 H 0.5950(26) 0.2421(26) 0.2024(26) 0.044(10) Uiso 1 d .
C15 C 0.6629(2) 0.2441(2) 0.3204(2) 0.0301(7) Uani 1 d .

loop_
_atom_type_symbol
_atom_type_description
_atom_type_scat_dispersion_real
_atom_type_scat_dispersion_imag
_atom_type_scat_source
C C 0.0033 0.0016 'International Tables Vol C Tables 4.2.6.8 and 6.1.1.4'
H H 0.0000 0.0000 'International Tables Vol C Tables 4.2.6.8 and 6.1.1.4'
N N 0.0061 0.0033 'International Tables Vol C Tables 4.2.6.8 and 6.1.1.4'
Cl Cl 0.1484 0.1585 'International Tables Vol C Tables 4.2.6.8 and 6.1.1.4'
Co Co 0.3494 0.9721 'International Tables Vol C Tables 4.2.6.8 and 6.1.1.4'

loop_
_geom_angle_atom_site_label_1
_geom_angle_atom_site_label_2
_geom_angle_atom_site_label_3
_geom_angle
_geom_angle_site_symmetry_1
_geom_angle_site_symmetry_3
_geom_angle_publ_flag
N1 Co1 N1 88.48(2) . 3 y
N1 Co1 N1 161.27(13) . 2 y
N1 Co1 Cl1 99.36(7) . . y
N1 Co1 Co2 80.64(7) . . y
Cl1 Co1 Co2 180.0 . . ?
N2 Co2 N2 89.996(12) 3 . y
N2 Co2 N2 179.00(14) 2 . y
N2 Co2 Co3 89.50(7) . . y
N2 Co2 Co1 90.50(7) . . y
Co3 Co2 Co1 180.0 . . y
N3 Co3 N3 89.70(3) 3 . y
N3 Co3 N3 171.77(13) 2 . y
N3 Co3 Co2 85.89(7) . . y
N3 Co3 Cl2 94.11(7) . . y
Co2 Co3 Cl2 180.0 . . ?
C1 N1 C5 118.5(3) . . ?
C1 N1 Co1 119.4(2) . . ?
C5 N1 Co1 122.1(2) . . ?
C5 N2 C6 123.9(2) . . ?
C5 N2 Co2 119.3(2) . . ?
C6 N2 Co2 116.8(2) . . ?
C10 N3 C6 118.4(3) . . ?
C10 N3 Co3 121.5(2) . . ?
C6 N3 Co3 120.0(2) . . ?
N1 C1 C2 123.3(3) . . ?
C1 C2 C3 118.6(3) . . ?
C4 C3 C2 119.8(3) . . ?
C3 C4 C5 119.5(3) . . ?
N1 C5 N2 115.2(3) . . ?
N1 C5 C4 120.3(3) . . ?
N2 C5 C4 124.2(3) . . ?
N3 C6 N2 115.1(3) . . ?
N3 C6 C7 119.4(3) . . ?
N2 C6 C7 125.3(3) . . ?
C8 C7 C6 120.7(3) . . ?
C7 C8 C9 119.5(3) . . ?
C10 C9 C8 118.4(3) . . ?
N3 C10 C9 123.5(3) . . ?
N4 Co4 N4 94.04(15) 2_655 . y
N4 Co4 N4 117.69(8) . 7_666 y
C15 N4 C11 118.7(3) . . ?
C15 N4 Co4 122.9(2) . . ?
C11 N4 Co4 118.4(2) . . ?
C15 N5 C15 127.0(4) 2_655 . ?
C12 C11 N4 124.7(3) . . ?
C11 C12 C13 117.6(3) . . ?
C14 C13 C12 119.2(3) . . ?
C13 C14 C15 122.0(3) . . ?
N5 C15 N4 126.6(3) . . ?
N5 C15 C14 115.7(3) . . ?
N4 C15 C14 117.7(3) . . ?

loop_
_geom_bond_atom_site_label_1
_geom_bond_atom_site_label_2
_geom_bond_distance
_geom_bond_publ_flag
Co1 Co2 2.459(1) y
Co2 Co3 2.285(1) y
Co1 Cl1 2.353(2) y
Co3 Cl2 2.386(2) y
Co1 N1 2.125(3) y
Co2 N2 1.907(3) y
Co3 N3 1.965(3) y
N1 C1 1.350(4) ?
N1 C5 1.361(4) ?
N2 C5 1.364(4) ?
N2 C6 1.366(4) ?
N3 C10 1.357(4) ?
N3 C6 1.362(4) ?
C1 C2 1.371(5) ?
C2 C3 1.383(5) ?
C3 C4 1.369(5) ?
C4 C5 1.414(4) ?
C6 C7 1.410(4) ?
C7 C8 1.362(5) ?
C8 C9 1.381(5) ?
C9 C10 1.364(5) ?
Co4 N4 1.973(3) y
N4 C15 1.361(4) ?
N4 C11 1.361(4) ?
N5 C15 1.346(4) ?
C11 C12 1.357(5) ?
C12 C13 1.391(6) ?
C13 C14 1.353(5) ?
C14 C15 1.430(4) ?
